data_2235835
loop_
_publ_author_name
'Vijayakumar, S.'
'Murugavel, S.'
'Selvakumar, R.'
'Bakthadoss, M.'

_publ_section_title
;
 2-(2-Nitrophenyl)-1,3-benzothiazole
;
_journal_coeditor_code HB6879
_journal_issue 8
_journal_name_full 'Acta Crystallographica Section E'
_journal_page_first o2362
_journal_paper_doi 10.1107/S1600536812029844
_journal_volume 68
_journal_year 2012
_chemical_formula_iupac 'C13 H8 N2 O2 S'
_chemical_formula_moiety 'C13 H8 N2 O2 S'
_chemical_formula_sum 'C13 H8 N2 O2 S'
_chemical_formula_weight 256.27
_chemical_name_systematic
;
2-(2-Nitrophenyl)-1,3-benzothiazole
;
_space_group_IT_number 14
_symmetry_cell_setting monoclinic
_symmetry_space_group_name_Hall '-P 2ybc'
_symmetry_space_group_name_H-M 'P 1 21/c 1'
_atom_sites_solution_hydrogens geom
_atom_sites_solution_primary direct
_atom_sites_solution_secondary difmap
_audit_creation_method SHELXL-97
_cell_angle_alpha 90.00
_cell_angle_beta 90.556(2)
_cell_angle_gamma 90.00
_cell_formula_units_Z 4
_cell_length_a 7.6092(2)
_cell_length_b 12.7854(3)
_cell_length_c 11.9938(3)
_cell_measurement_reflns_used 3261
_cell_measurement_temperature 293(2)
_cell_measurement_theta_max 29.5
_cell_measurement_theta_min 2.3
_cell_volume 1166.78(5)
_computing_cell_refinement 'APEX2 and SAINT (Bruker, 2004)'
_computing_data_collection 'APEX2 (Bruker, 2004)'
_computing_data_reduction 'SAINT and XPREP (Bruker, 2004)'
_computing_molecular_graphics 'ORTEP-3 (Farrugia (1997)'
_computing_publication_material 'SHELXL97 (Sheldrick, 2008) and PLATON (Spek, 2009)'
_computing_structure_refinement 'SHELXL97 (Sheldrick, 2008)'
_computing_structure_solution 'SHELXS97 (Sheldrick, 2008)'
_diffrn_ambient_temperature 293(2)
_diffrn_detector_area_resol_mean 10.0
_diffrn_measured_fraction_theta_full 0.999
_diffrn_measured_fraction_theta_max 0.999
_diffrn_measurement_device_type 'Bruker APEXII CCD'
_diffrn_measurement_method '\w scans'
_diffrn_radiation_monochromator graphite
_diffrn_radiation_source 'fine-focus sealed tube'
_diffrn_radiation_type MoK\a
_diffrn_radiation_wavelength 0.71073
_diffrn_reflns_av_R_equivalents 0.0269
_diffrn_reflns_av_sigmaI/netI 0.0232
_diffrn_reflns_limit_h_max 10
_diffrn_reflns_limit_h_min -6
_diffrn_reflns_limit_k_max 17
_diffrn_reflns_limit_k_min -17
_diffrn_reflns_limit_l_max 16
_diffrn_reflns_limit_l_min -16
_diffrn_reflns_number 14037
_diffrn_reflns_theta_full 29.49
_diffrn_reflns_theta_max 29.49
_diffrn_reflns_theta_min 2.33
_exptl_absorpt_coefficient_mu 0.271
_exptl_absorpt_correction_T_max 0.958
_exptl_absorpt_correction_T_min 0.937
_exptl_absorpt_correction_type multi-scan
_exptl_absorpt_process_details '(SADABS; Sheldrick, 1996)'
_exptl_crystal_colour Yellow
_exptl_crystal_density_diffrn 1.459
_exptl_crystal_density_method 'not measured'
_exptl_crystal_description Block
_exptl_crystal_F_000 528
_exptl_crystal_size_max 0.24
_exptl_crystal_size_mid 0.22
_exptl_crystal_size_min 0.16
_refine_diff_density_max 0.242
_refine_diff_density_min -0.319
_refine_ls_extinction_method none
_refine_ls_goodness_of_fit_ref 1.045
_refine_ls_hydrogen_treatment constr
_refine_ls_matrix_type full
_refine_ls_number_parameters 163
_refine_ls_number_reflns 3258
_refine_ls_number_restraints 0
_refine_ls_restrained_S_all 1.045
_refine_ls_R_factor_all 0.0519
_refine_ls_R_factor_gt 0.0388
_refine_ls_shift/su_max 0.000
_refine_ls_shift/su_mean 0.000
_refine_ls_structure_factor_coef Fsqd
_refine_ls_weighting_details 'calc w=1/[\s^2^(Fo^2^)+(0.0565P)^2^+0.2357P] where P=(Fo^2^+2Fc^2^)/3'
_refine_ls_weighting_scheme calc
_refine_ls_wR_factor_gt 0.1045
_refine_ls_wR_factor_ref 0.1129
_reflns_number_gt 2559
_reflns_number_total 3258
_reflns_threshold_expression I>2\s(I)
_cod_data_source_file hb6879.cif
_cod_data_source_block I
_cod_original_sg_symbol_H-M 'P 21/c'
_cod_database_code 2235835
_cod_database_fobs_code 2235835

loop_
_symmetry_equiv_pos_as_xyz
'x, y, z'
'-x, y+1/2, -z+1/2'
'-x, -y, -z'
'x, -y-1/2, z-1/2'

loop_
_atom_site_type_symbol
_atom_site_label
_atom_site_fract_x
_atom_site_fract_y
_atom_site_fract_z
_atom_site_U_iso_or_equiv
_atom_site_adp_type
_atom_site_calc_flag
_atom_site_refinement_flags
_atom_site_occupancy
_atom_site_symmetry_multiplicity
C C1 0.23422(17) 0.05259(10) 0.59828(11) 0.0353(3) Uani d . 1 1
C C2 0.16130(18) 0.21138(10) 0.64971(11) 0.0363(3) Uani d . 1 1
C C3 0.0966(2) 0.29175(12) 0.71628(13) 0.0480(3) Uani d . 1 1
H H3 0.0530 0.2776 0.7869 0.058 Uiso calc R 1 1
C C4 0.0984(2) 0.39208(12) 0.67587(16) 0.0548(4) Uani d . 1 1
H H4 0.0561 0.4462 0.7199 0.066 Uiso calc R 1 1
C C5 0.1620(2) 0.41411(12) 0.57096(16) 0.0560(4) Uani d . 1 1
H H5 0.1621 0.4830 0.5460 0.067 Uiso calc R 1 1
C C6 0.2249(2) 0.33699(12) 0.50273(15) 0.0531(4) Uani d . 1 1
H H6 0.2667 0.3523 0.4320 0.064 Uiso calc R 1 1
C C7 0.22399(19) 0.23476(11) 0.54327(12) 0.0404(3) Uani d . 1 1
C C8 0.26409(17) -0.06135(10) 0.60273(11) 0.0362(3) Uani d . 1 1
C C9 0.2087(2) -0.12556(11) 0.51565(13) 0.0465(3) Uani d . 1 1
H H9 0.1533 -0.0963 0.4536 0.056 Uiso calc R 1 1
C C10 0.2349(2) -0.23238(12) 0.52027(15) 0.0542(4) Uani d . 1 1
H H10 0.1979 -0.2743 0.4612 0.065 Uiso calc R 1 1
C C11 0.3152(2) -0.27701(11) 0.61136(16) 0.0546(4) Uani d . 1 1
H H11 0.3325 -0.3490 0.6137 0.065 Uiso calc R 1 1
C C12 0.3705(2) -0.21558(11) 0.69957(14) 0.0470(3) Uani d . 1 1
H H12 0.4235 -0.2455 0.7621 0.056 Uiso calc R 1 1
C C13 0.34560(18) -0.10908(10) 0.69301(11) 0.0376(3) Uani d . 1 1
N N1 0.16909(16) 0.10658(8) 0.67886(9) 0.0385(3) Uani d . 1 1
N N2 0.42054(19) -0.04475(10) 0.78230(11) 0.0482(3) Uani d . 1 1
O O1 0.51720(18) 0.02623(10) 0.75526(12) 0.0675(4) Uani d . 1 1
O O2 0.3857(2) -0.06687(13) 0.87769(10) 0.0812(4) Uani d . 1 1
S S1 0.29145(6) 0.12103(3) 0.47927(3) 0.04852(13) Uani d . 1 1

loop_
_atom_site_aniso_label
_atom_site_aniso_U_11
_atom_site_aniso_U_22
_atom_site_aniso_U_33
_atom_site_aniso_U_12
_atom_site_aniso_U_13
_atom_site_aniso_U_23
C1 0.0351(6) 0.0335(6) 0.0372(6) 0.0036(5) -0.0008(5) 0.0019(5)
C2 0.0360(7) 0.0340(6) 0.0389(6) 0.0019(5) -0.0033(5) -0.0014(5)
C3 0.0543(9) 0.0430(7) 0.0469(8) 0.0053(6) 0.0005(7) -0.0092(6)
C4 0.0577(10) 0.0379(7) 0.0687(10) 0.0062(7) -0.0064(8) -0.0153(7)
C5 0.0586(10) 0.0316(7) 0.0776(11) -0.0010(7) -0.0063(8) 0.0036(7)
C6 0.0607(10) 0.0383(8) 0.0605(9) -0.0017(7) 0.0062(8) 0.0109(7)
C7 0.0416(7) 0.0338(6) 0.0459(7) 0.0012(5) 0.0020(6) 0.0019(5)
C8 0.0339(6) 0.0326(6) 0.0422(7) 0.0034(5) -0.0006(5) -0.0012(5)
C9 0.0464(8) 0.0423(7) 0.0506(8) 0.0074(6) -0.0117(7) -0.0064(6)
C10 0.0537(9) 0.0404(8) 0.0681(11) 0.0038(7) -0.0123(8) -0.0167(7)
C11 0.0561(9) 0.0309(7) 0.0766(11) 0.0033(6) -0.0052(8) -0.0038(7)
C12 0.0489(8) 0.0362(7) 0.0559(8) 0.0048(6) -0.0032(7) 0.0064(6)
C13 0.0373(7) 0.0336(6) 0.0417(7) 0.0013(5) -0.0006(5) -0.0005(5)
N1 0.0442(6) 0.0345(5) 0.0368(5) 0.0048(4) 0.0009(5) 0.0007(4)
N2 0.0552(8) 0.0416(6) 0.0476(7) 0.0074(6) -0.0130(6) -0.0025(5)
O1 0.0702(8) 0.0496(7) 0.0822(9) -0.0119(6) -0.0263(7) -0.0049(6)
O2 0.1183(13) 0.0836(10) 0.0414(6) 0.0026(9) -0.0075(7) -0.0013(6)
S1 0.0620(3) 0.0411(2) 0.0428(2) 0.00900(16) 0.01624(17) 0.00421(14)

loop_
_atom_type_symbol
_atom_type_description
_atom_type_scat_dispersion_real
_atom_type_scat_dispersion_imag
_atom_type_scat_source
C C 0.0033 0.0016 'International Tables Vol C Tables 4.2.6.8 and 6.1.1.4'
H H 0.0000 0.0000 'International Tables Vol C Tables 4.2.6.8 and 6.1.1.4'
N N 0.0061 0.0033 'International Tables Vol C Tables 4.2.6.8 and 6.1.1.4'
O O 0.0106 0.0060 'International Tables Vol C Tables 4.2.6.8 and 6.1.1.4'
S S 0.1246 0.1234 'International Tables Vol C Tables 4.2.6.8 and 6.1.1.4'

loop_
_geom_angle_atom_site_label_1
_geom_angle_atom_site_label_2
_geom_angle_atom_site_label_3
_geom_angle
N1 C1 C8 124.15(12)
N1 C1 S1 116.61(10)
C8 C1 S1 119.24(10)
N1 C2 C3 125.64(13)
N1 C2 C7 115.00(11)
C3 C2 C7 119.36(13)
C4 C3 C2 118.84(15)
C4 C3 H3 120.6
C2 C3 H3 120.6
C3 C4 C5 121.16(15)
C3 C4 H4 119.4
C5 C4 H4 119.4
C6 C5 C4 121.63(15)
C6 C5 H5 119.2
C4 C5 H5 119.2
C5 C6 C7 117.59(16)
C5 C6 H6 121.2
C7 C6 H6 121.2
C6 C7 C2 121.41(14)
C6 C7 S1 129.23(12)
C2 C7 S1 109.36(10)
C13 C8 C9 117.22(12)
C13 C8 C1 122.09(12)
C9 C8 C1 120.68(12)
C10 C9 C8 120.72(14)
C10 C9 H9 119.6
C8 C9 H9 119.6
C11 C10 C9 120.44(15)
C11 C10 H10 119.8
C9 C10 H10 119.8
C10 C11 C12 120.29(14)
C10 C11 H11 119.9
C12 C11 H11 119.9
C13 C12 C11 118.56(14)
C13 C12 H12 120.7
C11 C12 H12 120.7
C12 C13 C8 122.75(13)
C12 C13 N2 117.52(13)
C8 C13 N2 119.58(11)
C1 N1 C2 110.13(11)
O2 N2 O1 124.46(15)
O2 N2 C13 118.28(14)
O1 N2 C13 117.25(13)
C7 S1 C1 88.91(6)

loop_
_geom_bond_atom_site_label_1
_geom_bond_atom_site_label_2
_geom_bond_distance
C1 N1 1.2906(17)
C1 C8 1.4752(18)
C1 S1 1.7335(13)
C2 N1 1.3858(17)
C2 C3 1.3940(19)
C2 C7 1.400(2)
C3 C4 1.371(2)
C3 H3 0.9300
C4 C5 1.381(3)
C4 H4 0.9300
C5 C6 1.371(3)
C5 H5 0.9300
C6 C7 1.395(2)
C6 H6 0.9300
C7 S1 1.7247(14)
C8 C13 1.3844(19)
C8 C9 1.391(2)
C9 C10 1.381(2)
C9 H9 0.9300
C10 C11 1.371(2)
C10 H10 0.9300
C11 C12 1.380(2)
C11 H11 0.9300
C12 C13 1.3770(18)
C12 H12 0.9300
C13 N2 1.4617(18)
N2 O2 1.2103(18)
N2 O1 1.2142(19)

loop_
_geom_hbond_atom_site_label_D
_geom_hbond_atom_site_label_H
_geom_hbond_atom_site_label_A
_geom_hbond_site_symmetry_A
_geom_hbond_distance_DH
_geom_hbond_distance_HA
_geom_hbond_distance_DA
_geom_hbond_angle_DHA
C11 H11 O1 2_646 0.93 2.51 3.236(2) 135
C9 H9 Cg1 3_556 0.93 2.92 3.468(2) 119
C10 H10 Cg2 3_556 0.93 2.90 3.536(2) 127
C3 H3 Cg3 2_556 0.93 2.99 3.673(2) 132

loop_
_geom_torsion_atom_site_label_1
_geom_torsion_atom_site_label_2
_geom_torsion_atom_site_label_3
_geom_torsion_atom_site_label_4
_geom_torsion
N1 C2 C3 C4 179.67(15)
C7 C2 C3 C4 -0.8(2)
C2 C3 C4 C5 0.3(3)
C3 C4 C5 C6 0.4(3)
C4 C5 C6 C7 -0.5(3)
C5 C6 C7 C2 0.0(2)
C5 C6 C7 S1 179.49(13)
N1 C2 C7 C6 -179.77(14)
C3 C2 C7 C6 0.7(2)
N1 C2 C7 S1 0.64(16)
C3 C2 C7 S1 -178.90(11)
N1 C1 C8 C13 -47.3(2)
S1 C1 C8 C13 131.81(12)
N1 C1 C8 C9 131.96(15)
S1 C1 C8 C9 -48.95(18)
C13 C8 C9 C10 0.0(2)
C1 C8 C9 C10 -179.32(14)
C8 C9 C10 C11 0.4(3)
C9 C10 C11 C12 0.1(3)
C10 C11 C12 C13 -1.0(3)
C11 C12 C13 C8 1.4(2)
C11 C12 C13 N2 -174.13(15)
C9 C8 C13 C12 -0.9(2)
C1 C8 C13 C12 178.36(14)
C9 C8 C13 N2 174.55(14)
C1 C8 C13 N2 -6.2(2)
C8 C1 N1 C2 178.70(12)
S1 C1 N1 C2 -0.41(15)
C3 C2 N1 C1 179.35(14)
C7 C2 N1 C1 -0.16(17)
C12 C13 N2 O2 -52.8(2)
C8 C13 N2 O2 131.55(16)
C12 C13 N2 O1 125.64(16)
C8 C13 N2 O1 -50.05(19)
C6 C7 S1 C1 179.76(16)
C2 C7 S1 C1 -0.69(11)
N1 C1 S1 C7 0.67(12)
C8 C1 S1 C7 -178.49(11)

loop_
_cod_related_entry_id
_cod_related_entry_database
_cod_related_entry_code
1 ChemSpider 86445
